data_4109253
loop_
_publ_author_name
'K. C. Nicolaou'
'Yee Hwee Lim'
'Jared L. Piper'
'Charles D. Papageorgiou'

_publ_section_title
;
 Total Syntheses of 2,2'-epi-Cytoskyrin A, Rugulosin, and the Alleged
 Structure of Rugulin
;
_journal_name_full 'Journal of the American Chemical Society'
_journal_page_first 4001
_journal_page_last 4013
_journal_paper_doi 10.1021/ja0685708
_journal_volume 129
_journal_year 2007
_chemical_formula_sum 'C32 H26 O10'
_chemical_formula_weight 570.53
_chemical_name_systematic
; 
 ? 
;
_space_group_IT_number 4
_symmetry_cell_setting monoclinic
_symmetry_space_group_name_Hall 'P 2yb'
_symmetry_space_group_name_H-M 'P 1 21 1'
_atom_sites_solution_hydrogens geom
_atom_sites_solution_primary direct
_atom_sites_solution_secondary difmap
_audit_creation_method SHELXL-97
_cell_angle_alpha 90.00
_cell_angle_beta 96.71(3)
_cell_angle_gamma 90.00
_cell_formula_units_Z 2
_cell_length_a 8.0230(16)
_cell_length_b 15.755(3)
_cell_length_c 9.998(2)
_cell_measurement_reflns_used 7754
_cell_measurement_temperature 296(2)
_cell_measurement_theta_max 0.00
_cell_measurement_theta_min 0.00
_cell_volume 1255.1(4)
_computing_cell_refinement 'Bruker SMART'
_computing_data_collection 'Bruker SMART'
_computing_data_reduction 'Bruker SAINT+'
_computing_molecular_graphics 'Bruker SHELXTL'
_computing_publication_material 'Bruker SHELXTL'
_computing_structure_refinement 'SHELXL-97 (Sheldrick, 1997)'
_computing_structure_solution 'SHELXS-97 (Sheldrick, 1997)'
_diffrn_ambient_temperature 296(2)
_diffrn_measured_fraction_theta_full 0.987
_diffrn_measured_fraction_theta_max 0.987
_diffrn_measurement_device_type 'CCD area detector'
_diffrn_measurement_method 'phi and omega scans'
_diffrn_radiation_monochromator graphite
_diffrn_radiation_source 'normal-focus sealed tube'
_diffrn_radiation_type MoK\a
_diffrn_radiation_wavelength 0.71073
_diffrn_reflns_av_R_equivalents 0.0272
_diffrn_reflns_av_sigmaI/netI 0.0353
_diffrn_reflns_limit_h_max 10
_diffrn_reflns_limit_h_min -10
_diffrn_reflns_limit_k_max 20
_diffrn_reflns_limit_k_min -20
_diffrn_reflns_limit_l_max 13
_diffrn_reflns_limit_l_min -13
_diffrn_reflns_number 11682
_diffrn_reflns_theta_full 28.10
_diffrn_reflns_theta_max 28.10
_diffrn_reflns_theta_min 2.05
_diffrn_standards_decay_% 1
_exptl_absorpt_coefficient_mu 0.113
_exptl_absorpt_correction_T_max 0.9910
_exptl_absorpt_correction_T_min 0.9723
_exptl_absorpt_correction_type empirical
_exptl_absorpt_process_details 'SADABS (Sheldrick, 1999)'
_exptl_crystal_colour Red
_exptl_crystal_density_diffrn 1.510
_exptl_crystal_density_meas 0
_exptl_crystal_description Parallelepiped
_exptl_crystal_F_000 596
_exptl_crystal_size_max 0.25
_exptl_crystal_size_mid 0.12
_exptl_crystal_size_min 0.08
_refine_diff_density_max 0.304
_refine_diff_density_min -0.306
_refine_diff_density_rms 0.053
_refine_ls_abs_structure_details 'Flack H D (1983), Acta Cryst. A39, 876-881'
_refine_ls_abs_structure_Flack 0.0(8)
_refine_ls_extinction_method none
_refine_ls_goodness_of_fit_ref 1.110
_refine_ls_hydrogen_treatment constr
_refine_ls_matrix_type full
_refine_ls_number_parameters 383
_refine_ls_number_reflns 5951
_refine_ls_number_restraints 1
_refine_ls_restrained_S_all 1.110
_refine_ls_R_factor_all 0.0540
_refine_ls_R_factor_gt 0.0515
_refine_ls_shift/su_max 0.009
_refine_ls_shift/su_mean 0.001
_refine_ls_structure_factor_coef Fsqd
_refine_ls_weighting_details 'calc w=1/[\s^2^(Fo^2^)+(0.0800P)^2^+0.1000P] where P=(Fo^2^+2Fc^2^)/3'
_refine_ls_weighting_scheme calc
_refine_ls_wR_factor_gt 0.1314
_refine_ls_wR_factor_ref 0.1336
_reflns_number_gt 5629
_reflns_number_total 5951
_reflns_threshold_expression >2sigma(I)
_cod_data_source_file ja0685708si20061129_010326.cif
_cod_data_source_block jarp1
_cod_database_code 4109253

loop_
_symmetry_equiv_pos_as_xyz
'x, y, z'
'-x, y+1/2, -z'

loop_
_atom_site_label
_atom_site_type_symbol
_atom_site_fract_x
_atom_site_fract_y
_atom_site_fract_z
_atom_site_U_iso_or_equiv
_atom_site_adp_type
_atom_site_occupancy
_atom_site_symmetry_multiplicity
_atom_site_calc_flag
_atom_site_refinement_flags
O1 O 1.0538(3) 0.05168(12) 0.49341(18) 0.0477(4) Uani 1 1 d .
O2 O 0.7807(3) -0.19323(11) 0.65754(18) 0.0459(4) Uani 1 1 d .
O3 O 1.1587(2) 0.16446(11) 0.69545(19) 0.0406(4) Uani 1 1 d .
O4 O 0.8072(2) 0.01882(11) 1.02359(17) 0.0421(4) Uani 1 1 d .
O5 O 0.9749(4) 0.31535(12) 0.7198(2) 0.0633(6) Uani 1 1 d .
O6 O 0.2198(3) 0.06330(16) 1.0645(2) 0.0655(6) Uani 1 1 d .
O7 O 0.5874(3) 0.21256(11) 0.67620(17) 0.0447(4) Uani 1 1 d .
O8 O 0.3559(3) -0.05705(12) 0.9062(2) 0.0610(6) Uani 1 1 d .
O9 O 0.3152(2) -0.13733(10) 0.67323(16) 0.0395(4) Uani 1 1 d .
O10 O 0.5824(3) -0.00324(12) 0.32354(17) 0.0493(5) Uani 1 1 d .
C1 C 0.9833(3) 0.00818(14) 0.5871(2) 0.0328(4) Uani 1 1 d .
C2 C 0.9214(3) -0.07418(14) 0.5671(2) 0.0352(4) Uani 1 1 d .
H2A H 0.9316 -0.1023 0.4867 0.042 Uiso 1 1 calc R
C3 C 0.8449(3) -0.11376(14) 0.6673(2) 0.0340(4) Uani 1 1 d .
C4 C 0.8253(3) -0.07181(13) 0.7854(2) 0.0323(4) Uani 1 1 d .
H4A H 0.7716 -0.0983 0.8517 0.039 Uiso 1 1 calc R
C5 C 0.8856(3) 0.00926(13) 0.8044(2) 0.0288(4) Uani 1 1 d .
C6 C 0.9689(3) 0.05064(13) 0.7082(2) 0.0291(4) Uani 1 1 d .
C7 C 1.0369(3) 0.13566(13) 0.7388(2) 0.0294(4) Uani 1 1 d .
C8 C 0.9468(3) 0.18687(13) 0.8340(2) 0.0289(4) Uani 1 1 d .
C9 C 0.8610(2) 0.14948(13) 0.9235(2) 0.0274(4) Uani 1 1 d .
C10 C 0.8511(2) 0.05520(13) 0.9277(2) 0.0286(4) Uani 1 1 d .
C11 C 0.7694(3) 0.19956(12) 1.0197(2) 0.0288(4) Uani 1 1 d .
H11A H 0.7627 0.1650 1.1004 0.035 Uiso 1 1 calc R
C12 C 0.8723(3) 0.27936(15) 1.0610(2) 0.0375(5) Uani 1 1 d .
H12A H 0.8113 0.3139 1.1192 0.045 Uiso 1 1 calc R
H12B H 0.9775 0.2627 1.1119 0.045 Uiso 1 1 calc R
C13 C 0.9085(3) 0.33151(14) 0.9416(3) 0.0398(5) Uani 1 1 d .
H13A H 0.8116 0.3669 0.9139 0.048 Uiso 1 1 calc R
H13B H 1.0020 0.3690 0.9697 0.048 Uiso 1 1 calc R
C14 C 0.9493(3) 0.28166(13) 0.8220(2) 0.0349(5) Uani 1 1 d .
C15 C 0.5868(3) 0.22115(12) 0.9569(2) 0.0285(4) Uani 1 1 d .
H15A H 0.5919 0.2707 0.8982 0.034 Uiso 1 1 calc R
C16 C 0.4740(3) 0.24305(15) 1.0637(3) 0.0407(5) Uani 1 1 d .
H16A H 0.3724 0.2699 1.0215 0.049 Uiso 1 1 calc R
H16B H 0.5311 0.2831 1.1270 0.049 Uiso 1 1 calc R
C17 C 0.4278(4) 0.16434(17) 1.1391(3) 0.0440(6) Uani 1 1 d .
H17A H 0.5284 0.1404 1.1882 0.053 Uiso 1 1 calc R
H17B H 0.3522 0.1800 1.2040 0.053 Uiso 1 1 calc R
C18 C 0.3459(3) 0.09932(15) 1.0454(2) 0.0382(5) Uani 1 1 d .
C19 C 0.4202(3) 0.08654(13) 0.9165(2) 0.0294(4) Uani 1 1 d .
C20 C 0.5143(3) 0.14827(13) 0.8721(2) 0.0286(4) Uani 1 1 d .
C21 C 0.5395(3) 0.14856(13) 0.7270(2) 0.0298(4) Uani 1 1 d .
C22 C 0.5017(3) 0.07047(13) 0.6475(2) 0.0292(4) Uani 1 1 d .
C23 C 0.4243(3) 0.00071(13) 0.7022(2) 0.0283(4) Uani 1 1 d .
C24 C 0.3891(3) 0.00428(14) 0.8428(2) 0.0329(4) Uani 1 1 d .
C25 C 0.3940(3) -0.07177(13) 0.6216(2) 0.0300(4) Uani 1 1 d .
C26 C 0.4435(3) -0.07496(14) 0.4929(2) 0.0332(4) Uani 1 1 d .
H26A H 0.4231 -0.1232 0.4400 0.040 Uiso 1 1 calc R
C27 C 0.5234(3) -0.00555(15) 0.4445(2) 0.0360(5) Uani 1 1 d .
C28 C 0.5508(3) 0.06741(14) 0.5208(2) 0.0337(5) Uani 1 1 d .
H28A H 0.6022 0.1142 0.4864 0.040 Uiso 1 1 calc R
C29 C 1.0391(4) 0.0201(2) 0.3595(3) 0.0553(7) Uani 1 1 d .
H29A H 1.0832 0.0612 0.3020 0.066 Uiso 1 1 calc R
H29B H 0.9231 0.0097 0.3286 0.066 Uiso 1 1 calc R
H29C H 1.1012 -0.0318 0.3574 0.066 Uiso 1 1 calc R
C30 C 0.7982(4) -0.24188(16) 0.5401(3) 0.0473(6) Uani 1 1 d .
H30A H 0.7473 -0.2965 0.5477 0.057 Uiso 1 1 calc R
H30B H 0.9152 -0.2489 0.5309 0.057 Uiso 1 1 calc R
H30C H 0.7440 -0.2130 0.4623 0.057 Uiso 1 1 calc R
C31 C 0.2934(4) -0.21306(16) 0.5966(3) 0.0471(6) Uani 1 1 d .
H31A H 0.2404 -0.2552 0.6468 0.057 Uiso 1 1 calc R
H31B H 0.4008 -0.2336 0.5776 0.057 Uiso 1 1 calc R
H31C H 0.2241 -0.2018 0.5136 0.057 Uiso 1 1 calc R
C32 C 0.5583(5) -0.0758(2) 0.2384(3) 0.0577(8) Uani 1 1 d .
H32A H 0.5940 -0.0630 0.1523 0.069 Uiso 1 1 calc R
H32B H 0.4416 -0.0909 0.2269 0.069 Uiso 1 1 calc R
H32C H 0.6230 -0.1224 0.2787 0.069 Uiso 1 1 calc R

loop_
_atom_site_aniso_label
_atom_site_aniso_U_11
_atom_site_aniso_U_22
_atom_site_aniso_U_33
_atom_site_aniso_U_23
_atom_site_aniso_U_13
_atom_site_aniso_U_12
O1 0.0702(12) 0.0401(9) 0.0368(9) -0.0039(7) 0.0237(8) -0.0118(9)
O2 0.0682(12) 0.0290(8) 0.0426(9) -0.0052(7) 0.0154(9) -0.0099(8)
O3 0.0411(8) 0.0367(9) 0.0466(10) 0.0017(7) 0.0160(7) -0.0038(7)
O4 0.0643(11) 0.0305(8) 0.0351(8) 0.0041(6) 0.0210(8) 0.0031(7)
O5 0.1150(19) 0.0311(9) 0.0486(11) 0.0061(8) 0.0291(12) 0.0010(10)
O6 0.0633(12) 0.0786(15) 0.0606(13) -0.0187(12) 0.0331(10) -0.0305(12)
O7 0.0703(12) 0.0343(8) 0.0298(8) 0.0035(7) 0.0082(8) -0.0151(8)
O8 0.1098(18) 0.0396(10) 0.0376(10) -0.0028(8) 0.0259(11) -0.0253(11)
O9 0.0577(10) 0.0308(8) 0.0323(8) -0.0039(6) 0.0151(7) -0.0110(7)
O10 0.0795(13) 0.0420(9) 0.0299(9) -0.0037(7) 0.0216(9) -0.0097(9)
C1 0.0345(10) 0.0327(10) 0.0325(10) 0.0003(9) 0.0095(8) 0.0037(8)
C2 0.0446(12) 0.0295(10) 0.0330(11) -0.0037(9) 0.0113(9) 0.0041(9)
C3 0.0410(11) 0.0259(10) 0.0355(11) 0.0005(8) 0.0064(8) 0.0027(8)
C4 0.0387(11) 0.0252(9) 0.0341(11) 0.0051(8) 0.0089(8) 0.0021(8)
C5 0.0341(10) 0.0251(9) 0.0277(9) 0.0024(8) 0.0054(8) 0.0063(8)
C6 0.0316(9) 0.0250(9) 0.0318(10) 0.0005(8) 0.0088(8) 0.0016(8)
C7 0.0334(10) 0.0280(9) 0.0275(10) 0.0023(8) 0.0066(8) 0.0022(8)
C8 0.0364(10) 0.0224(8) 0.0279(10) -0.0012(8) 0.0042(8) 0.0021(7)
C9 0.0309(9) 0.0257(9) 0.0255(9) -0.0002(7) 0.0027(7) 0.0020(7)
C10 0.0325(9) 0.0261(9) 0.0283(10) 0.0005(8) 0.0075(8) 0.0049(8)
C11 0.0388(10) 0.0239(9) 0.0241(9) -0.0029(7) 0.0054(8) 0.0007(8)
C12 0.0426(11) 0.0353(11) 0.0343(11) -0.0106(9) 0.0038(9) -0.0032(9)
C13 0.0493(13) 0.0270(10) 0.0445(13) -0.0107(9) 0.0107(10) -0.0088(9)
C14 0.0461(12) 0.0235(9) 0.0358(11) 0.0003(8) 0.0078(9) -0.0019(8)
C15 0.0374(10) 0.0212(9) 0.0272(10) -0.0027(7) 0.0049(8) 0.0007(7)
C16 0.0455(12) 0.0335(11) 0.0450(13) -0.0103(10) 0.0135(10) 0.0050(10)
C17 0.0561(14) 0.0459(13) 0.0338(11) -0.0132(10) 0.0216(10) -0.0063(11)
C18 0.0427(11) 0.0399(12) 0.0341(11) -0.0021(10) 0.0128(9) -0.0003(10)
C19 0.0333(10) 0.0295(10) 0.0257(10) -0.0021(8) 0.0045(8) -0.0011(8)
C20 0.0356(10) 0.0254(9) 0.0247(10) 0.0013(7) 0.0028(8) 0.0032(8)
C21 0.0362(10) 0.0287(10) 0.0241(9) 0.0024(8) 0.0025(7) -0.0007(8)
C22 0.0330(9) 0.0303(10) 0.0246(9) 0.0024(8) 0.0044(7) -0.0001(8)
C23 0.0325(9) 0.0255(9) 0.0269(9) 0.0004(8) 0.0031(7) 0.0001(8)
C24 0.0417(11) 0.0290(10) 0.0289(10) -0.0015(8) 0.0076(8) -0.0091(9)
C25 0.0327(10) 0.0286(9) 0.0286(10) 0.0011(8) 0.0029(7) 0.0004(8)
C26 0.0408(11) 0.0309(10) 0.0283(10) -0.0033(8) 0.0056(8) -0.0009(9)
C27 0.0463(12) 0.0374(11) 0.0250(10) 0.0015(9) 0.0074(9) 0.0016(9)
C28 0.0465(12) 0.0293(10) 0.0263(10) 0.0048(8) 0.0080(9) -0.0035(9)
C29 0.0762(19) 0.0562(17) 0.0379(13) -0.0068(12) 0.0253(13) -0.0117(14)
C30 0.0630(16) 0.0320(11) 0.0486(14) -0.0122(10) 0.0143(12) -0.0064(11)
C31 0.0698(17) 0.0339(12) 0.0391(13) -0.0064(10) 0.0125(12) -0.0134(12)
C32 0.095(2) 0.0513(15) 0.0299(12) -0.0072(11) 0.0219(13) -0.0088(15)

loop_
_atom_type_symbol
_atom_type_description
_atom_type_scat_dispersion_real
_atom_type_scat_dispersion_imag
_atom_type_scat_source
C C 0.0033 0.0016 'International Tables Vol C Tables 4.2.6.8 and 6.1.1.4'
H H 0.0000 0.0000 'International Tables Vol C Tables 4.2.6.8 and 6.1.1.4'
O O 0.0106 0.0060 'International Tables Vol C Tables 4.2.6.8 and 6.1.1.4'

loop_
_geom_angle_atom_site_label_1
_geom_angle_atom_site_label_2
_geom_angle_atom_site_label_3
_geom_angle
C1 O1 C29 119.1(2)
C3 O2 C30 118.98(19)
C25 O9 C31 118.23(18)
C27 O10 C32 118.4(2)
O1 C1 C2 123.2(2)
O1 C1 C6 116.4(2)
C2 C1 C6 120.3(2)
C3 C2 C1 119.7(2)
O2 C3 C4 115.2(2)
O2 C3 C2 124.2(2)
C4 C3 C2 120.6(2)
C5 C4 C3 119.4(2)
C4 C5 C6 121.96(19)
C4 C5 C10 118.20(19)
C6 C5 C10 119.73(18)
C5 C6 C1 117.87(19)
C5 C6 C7 118.67(18)
C1 C6 C7 123.46(19)
O3 C7 C6 124.60(19)
O3 C7 C8 119.92(19)
C6 C7 C8 115.46(17)
C9 C8 C7 121.06(18)
C9 C8 C14 120.59(19)
C7 C8 C14 118.29(18)
C8 C9 C10 119.68(18)
C8 C9 C11 121.97(18)
C10 C9 C11 118.33(18)
O4 C10 C5 121.98(19)
O4 C10 C9 121.27(19)
C5 C10 C9 116.60(18)
C9 C11 C12 108.32(18)
C9 C11 C15 111.33(17)
C12 C11 C15 112.32(17)
C13 C12 C11 112.43(19)
C14 C13 C12 115.29(19)
O5 C14 C13 121.8(2)
O5 C14 C8 121.2(2)
C13 C14 C8 116.87(19)
C20 C15 C16 110.34(18)
C20 C15 C11 110.05(16)
C16 C15 C11 112.00(18)
C15 C16 C17 111.32(18)
C18 C17 C16 111.4(2)
O6 C18 C17 123.1(2)
O6 C18 C19 120.3(2)
C17 C18 C19 116.4(2)
C20 C19 C18 119.05(19)
C20 C19 C24 122.21(19)
C18 C19 C24 118.73(19)
C19 C20 C21 118.18(19)
C19 C20 C15 124.28(19)
C21 C20 C15 117.39(18)
O7 C21 C22 121.57(19)
O7 C21 C20 119.80(19)
C22 C21 C20 118.62(17)
C28 C22 C23 121.32(19)
C28 C22 C21 117.59(19)
C23 C22 C21 121.04(18)
C25 C23 C22 117.96(18)
C25 C23 C24 122.82(18)
C22 C23 C24 119.09(18)
O8 C24 C23 123.6(2)
O8 C24 C19 118.0(2)
C23 C24 C19 117.74(18)
O9 C25 C26 121.67(19)
O9 C25 C23 117.55(19)
C26 C25 C23 120.78(19)
C27 C26 C25 119.3(2)
O10 C27 C28 115.0(2)
O10 C27 C26 124.1(2)
C28 C27 C26 120.9(2)
C22 C28 C27 119.7(2)

loop_
_geom_bond_atom_site_label_1
_geom_bond_atom_site_label_2
_geom_bond_distance
O1 C1 1.338(3)
O1 C29 1.420(3)
O2 C3 1.353(3)
O2 C30 1.423(3)
O3 C7 1.203(3)
O4 C10 1.204(3)
O5 C14 1.191(3)
O6 C18 1.195(3)
O7 C21 1.211(3)
O8 C24 1.203(3)
O9 C25 1.345(3)
O9 C31 1.417(3)
O10 C27 1.350(3)
O10 C32 1.425(3)
C1 C2 1.395(3)
C1 C6 1.400(3)
C2 C3 1.384(3)
C3 C4 1.378(3)
C4 C5 1.371(3)
C5 C6 1.396(3)
C5 C10 1.483(3)
C6 C7 1.465(3)
C7 C8 1.497(3)
C8 C9 1.328(3)
C8 C14 1.499(3)
C9 C10 1.488(3)
C9 C11 1.501(3)
C11 C12 1.534(3)
C11 C15 1.562(3)
C12 C13 1.505(4)
C13 C14 1.498(3)
C15 C20 1.503(3)
C15 C16 1.518(3)
C16 C17 1.519(4)
C17 C18 1.489(3)
C18 C19 1.495(3)
C19 C20 1.339(3)
C19 C24 1.498(3)
C20 C21 1.488(3)
C21 C22 1.476(3)
C22 C28 1.371(3)
C22 C23 1.404(3)
C23 C25 1.402(3)
C23 C24 1.467(3)
C25 C26 1.391(3)
C26 C27 1.383(3)
C27 C28 1.383(3)

loop_
_geom_torsion_atom_site_label_1
_geom_torsion_atom_site_label_2
_geom_torsion_atom_site_label_3
_geom_torsion_atom_site_label_4
_geom_torsion
C29 O1 C1 C2 11.8(4)
C29 O1 C1 C6 -166.3(2)
O1 C1 C2 C3 -177.7(2)
C6 C1 C2 C3 0.3(3)
C30 O2 C3 C4 -178.8(2)
C30 O2 C3 C2 3.0(4)
C1 C2 C3 O2 179.8(2)
C1 C2 C3 C4 1.7(3)
O2 C3 C4 C5 -179.7(2)
C2 C3 C4 C5 -1.4(3)
C3 C4 C5 C6 -0.9(3)
C3 C4 C5 C10 175.35(19)
C4 C5 C6 C1 2.8(3)
C10 C5 C6 C1 -173.39(19)
C4 C5 C6 C7 -177.01(19)
C10 C5 C6 C7 6.8(3)
O1 C1 C6 C5 175.66(19)
C2 C1 C6 C5 -2.5(3)
O1 C1 C6 C7 -4.5(3)
C2 C1 C6 C7 177.4(2)
C5 C6 C7 O3 150.2(2)
C1 C6 C7 O3 -29.6(3)
C5 C6 C7 C8 -28.1(3)
C1 C6 C7 C8 152.1(2)
O3 C7 C8 C9 -152.5(2)
C6 C7 C8 C9 25.9(3)
O3 C7 C8 C14 30.1(3)
C6 C7 C8 C14 -151.5(2)
C7 C8 C9 C10 -1.3(3)
C14 C8 C9 C10 176.03(19)
C7 C8 C9 C11 -179.83(19)
C14 C8 C9 C11 -2.5(3)
C4 C5 C10 O4 17.0(3)
C6 C5 C10 O4 -166.6(2)
C4 C5 C10 C9 -158.55(19)
C6 C5 C10 C9 17.8(3)
C8 C9 C10 O4 163.7(2)
C11 C9 C10 O4 -17.7(3)
C8 C9 C10 C5 -20.7(3)
C11 C9 C10 C5 157.93(18)
C8 C9 C11 C12 -35.8(3)
C10 C9 C11 C12 145.68(19)
C8 C9 C11 C15 88.2(2)
C10 C9 C11 C15 -90.4(2)
C9 C11 C12 C13 55.6(3)
C15 C11 C12 C13 -67.8(2)
C11 C12 C13 C14 -39.3(3)
C12 C13 C14 O5 177.5(3)
C12 C13 C14 C8 0.9(3)
C9 C8 C14 O5 -155.0(3)
C7 C8 C14 O5 22.4(4)
C9 C8 C14 C13 21.6(3)
C7 C8 C14 C13 -161.0(2)
C9 C11 C15 C20 36.7(2)
C12 C11 C15 C20 158.40(18)
C9 C11 C15 C16 159.85(18)
C12 C11 C15 C16 -78.5(2)
C20 C15 C16 C17 49.2(3)
C11 C15 C16 C17 -73.7(2)
C15 C16 C17 C18 -56.7(3)
C16 C17 C18 O6 -132.6(3)
C16 C17 C18 C19 41.6(3)
O6 C18 C19 C20 153.3(3)
C17 C18 C19 C20 -21.0(3)
O6 C18 C19 C24 -27.7(4)
C17 C18 C19 C24 157.9(2)
C18 C19 C20 C21 -159.90(19)
C24 C19 C20 C21 21.2(3)
C18 C19 C20 C15 15.6(3)
C24 C19 C20 C15 -163.3(2)
C16 C15 C20 C19 -30.1(3)
C11 C15 C20 C19 94.0(2)
C16 C15 C20 C21 145.42(19)
C11 C15 C20 C21 -90.5(2)
C19 C20 C21 O7 162.1(2)
C15 C20 C21 O7 -13.7(3)
C19 C20 C21 C22 -16.7(3)
C15 C20 C21 C22 167.53(19)
O7 C21 C22 C28 11.5(3)
C20 C21 C22 C28 -169.74(19)
O7 C21 C22 C23 -171.0(2)
C20 C21 C22 C23 7.8(3)
C28 C22 C23 C25 -1.8(3)
C21 C22 C23 C25 -179.23(19)
C28 C22 C23 C24 174.1(2)
C21 C22 C23 C24 -3.3(3)
C25 C23 C24 O8 11.5(4)
C22 C23 C24 O8 -164.2(2)
C25 C23 C24 C19 -177.52(19)
C22 C23 C24 C19 6.8(3)
C20 C19 C24 O8 154.9(2)
C18 C19 C24 O8 -24.0(3)
C20 C19 C24 C23 -16.5(3)
C18 C19 C24 C23 164.5(2)
C31 O9 C25 C26 4.3(3)
C31 O9 C25 C23 -176.0(2)
C22 C23 C25 O9 -178.03(19)
C24 C23 C25 O9 6.2(3)
C22 C23 C25 C26 1.7(3)
C24 C23 C25 C26 -174.1(2)
O9 C25 C26 C27 179.7(2)
C23 C25 C26 C27 0.0(3)
C32 O10 C27 C28 -179.6(3)
C32 O10 C27 C26 1.4(4)
C25 C26 C27 O10 177.3(2)
C25 C26 C27 C28 -1.6(3)
C23 C22 C28 C27 0.2(3)
C21 C22 C28 C27 177.7(2)
O10 C27 C28 C22 -177.4(2)
C26 C27 C28 C22 1.5(4)
